data_1508609
loop_
_publ_author_name
'Habata, Yoichi'
'Ikeda, Mari'
'Yamada, Sachiko'
'Takahashi, Hiroki'
'Ueno, Sumiko'
'Suzuki, Takatoshi'
'Kuwahara, Shunsuke'

_publ_section_title
;
 Argentivorous molecules: structural evidence for Ag(+)-\p interactions in
 solution.
;
_journal_issue 17
_journal_name_full 'Organic letters'
_journal_page_first 4576
_journal_page_last 4579
_journal_paper_doi 10.1021/ol3019538
_journal_volume 14
_journal_year 2012
_chemical_formula_sum 'C37 H44 Ag F3 N4 O3 S'
_chemical_formula_weight 789.69
_chemical_name_systematic
; 
 ? 
;
_space_group_IT_number 13
_symmetry_cell_setting monoclinic
_symmetry_space_group_name_Hall '-P 2yc'
_symmetry_space_group_name_H-M 'P 1 2/c 1'
_atom_sites_solution_hydrogens geom
_atom_sites_solution_primary direct
_atom_sites_solution_secondary difmap
_audit_creation_method SHELXL-97
_cell_angle_alpha 90.00
_cell_angle_beta 134.152(6)
_cell_angle_gamma 90.00
_cell_formula_units_Z 2
_cell_length_a 13.471(2)
_cell_length_b 9.2889(14)
_cell_length_c 19.222(2)
_cell_measurement_temperature 223
_cell_volume 1725.8(4)
_computing_cell_refinement 'Bruker SMART'
_computing_data_collection 'Bruker SMART'
_computing_data_reduction 'Bruker SAINT'
_computing_molecular_graphics 'Bruker SHELXTL'
_computing_publication_material 'Bruker SHELXTL'
_computing_structure_refinement 'SHELXL-97 (Sheldrick, 1997)'
_computing_structure_solution 'SHELXS-97 (Sheldrick, 1990)'
_diffrn_ambient_temperature 223
_diffrn_detector_area_resol_mean 8.366
_diffrn_measured_fraction_theta_full 0.983
_diffrn_measured_fraction_theta_max 0.983
_diffrn_measurement_device_type 'CCD area detector'
_diffrn_measurement_method 'phi and omega scans'
_diffrn_radiation_monochromator graphite
_diffrn_radiation_source 'fine-focus sealed tube'
_diffrn_radiation_type MoK\a
_diffrn_radiation_wavelength 0.71073
_diffrn_reflns_av_R_equivalents 0.0525
_diffrn_reflns_av_sigmaI/netI 0.0461
_diffrn_reflns_limit_h_max 17
_diffrn_reflns_limit_h_min -16
_diffrn_reflns_limit_k_max 12
_diffrn_reflns_limit_k_min -12
_diffrn_reflns_limit_l_max 25
_diffrn_reflns_limit_l_min -25
_diffrn_reflns_number 11495
_diffrn_reflns_theta_full 28.34
_diffrn_reflns_theta_max 28.34
_diffrn_reflns_theta_min 2.12
_exptl_absorpt_coefficient_mu 0.704
_exptl_absorpt_correction_T_max 0.7309
_exptl_absorpt_correction_T_min 0.6860
_exptl_absorpt_correction_type empirical
_exptl_absorpt_process_details 'SADABS, Sheldrick, 1996'
_exptl_crystal_colour colorless
_exptl_crystal_density_diffrn 1.520
_exptl_crystal_density_method 'not measured'
_exptl_crystal_description block
_exptl_crystal_F_000 816
_exptl_crystal_size_max 0.58
_exptl_crystal_size_mid 0.51
_exptl_crystal_size_min 0.47
_refine_diff_density_max 1.207
_refine_diff_density_min -1.080
_refine_diff_density_rms 0.096
_refine_ls_extinction_method none
_refine_ls_goodness_of_fit_ref 1.041
_refine_ls_hydrogen_treatment constr
_refine_ls_matrix_type full
_refine_ls_number_parameters 250
_refine_ls_number_reflns 4240
_refine_ls_number_restraints 0
_refine_ls_restrained_S_all 1.041
_refine_ls_R_factor_all 0.0535
_refine_ls_R_factor_gt 0.0482
_refine_ls_shift/su_max 0.006
_refine_ls_shift/su_mean 0.001
_refine_ls_structure_factor_coef Fsqd
_refine_ls_weighting_details 'calc w=1/[\s^2^(Fo^2^)+(0.0888P)^2^+0.7647P] where P=(Fo^2^+2Fc^2^)/3'
_refine_ls_weighting_scheme calc
_refine_ls_wR_factor_gt 0.1325
_refine_ls_wR_factor_ref 0.1384
_reflns_number_gt 3797
_reflns_number_total 4240
_reflns_threshold_expression >2sigma(I)
_cod_data_source_file ol3019538_si_002.cif
_cod_data_source_block 5a/AgOTf
_cod_depositor_comments
;
The following automatic conversions were performed:

'_symmetry_cell_setting' value 'Monoclinic' changed to 'monoclinic'
according to /home/saulius/struct/CIF-dictionaries/cif_core.dic
dictionary named 'cif_core.dic' version 2.4.2 from 2011-04-26.

Automatic conversion script
Id: cif_fix_values 1891 2012-01-12 08:04:46Z andrius 
;
_cod_original_sg_symbol_H-M P2/c
_cod_database_code 1508609

loop_
_symmetry_equiv_pos_as_xyz
'x, y, z'
'-x, y, -z+1/2'
'-x, -y, -z'
'x, -y, z-1/2'

loop_
_atom_site_label
_atom_site_type_symbol
_atom_site_fract_x
_atom_site_fract_y
_atom_site_fract_z
_atom_site_U_iso_or_equiv
_atom_site_adp_type
_atom_site_occupancy
_atom_site_symmetry_multiplicity
_atom_site_calc_flag
_atom_site_refinement_flags
_atom_site_disorder_group
Ag1 Ag 0.0000 0.21860(2) 0.2500 0.03698(12) Uani 1 2 d S .
C1 C 0.2283(3) 0.4102(3) 0.2827(2) 0.0438(6) Uani 1 1 d . .
H1A H 0.2632 0.3368 0.2676 0.053 Uiso 1 1 calc R .
H1B H 0.2937 0.4907 0.3141 0.053 Uiso 1 1 calc R .
C2 C 0.0891(3) 0.4635(3) 0.1881(2) 0.0435(6) Uani 1 1 d . .
H2A H 0.0541 0.5378 0.2027 0.052 Uiso 1 1 calc R .
H2B H 0.1021 0.5078 0.1487 0.052 Uiso 1 1 calc R .
C3 C -0.1574(3) 0.4063(3) 0.0589(2) 0.0444(6) Uani 1 1 d . .
H3A H -0.2198 0.3306 0.0119 0.053 Uiso 1 1 calc R .
H3B H -0.1597 0.4848 0.0238 0.053 Uiso 1 1 calc R .
C4 C 0.2112(3) 0.4627(3) 0.3981(2) 0.0440(6) Uani 1 1 d . .
H4A H 0.1479 0.5369 0.3499 0.053 Uiso 1 1 calc R .
H4B H 0.3017 0.5078 0.4497 0.053 Uiso 1 1 calc R .
C9 C 0.3553(3) 0.2655(3) 0.4275(2) 0.0450(6) Uani 1 1 d . .
H9A H 0.3695 0.2543 0.4847 0.054 Uiso 1 1 calc R .
H9B H 0.4337 0.3202 0.4472 0.054 Uiso 1 1 calc R .
C10 C 0.3524(3) 0.1195(3) 0.3927(2) 0.0431(6) Uani 1 1 d . .
C11 C 0.2853(4) 0.0070(4) 0.3939(3) 0.0516(7) Uani 1 1 d . .
H11 H 0.2419 0.0238 0.4157 0.062 Uiso 1 1 calc R .
C12 C 0.2818(5) -0.1295(4) 0.3631(3) 0.0620(9) Uani 1 1 d . .
H12 H 0.2371 -0.2048 0.3650 0.074 Uiso 1 1 calc R .
C13 C 0.3431(5) -0.1552(4) 0.3301(3) 0.0627(9) Uani 1 1 d . .
H13 H 0.3391 -0.2476 0.3084 0.075 Uiso 1 1 calc R .
C14 C 0.4103(4) -0.0463(4) 0.3287(3) 0.0595(8) Uani 1 1 d . .
H14 H 0.4524 -0.0642 0.3060 0.071 Uiso 1 1 calc R .
C15 C 0.4165(4) 0.0917(4) 0.3610(3) 0.0515(7) Uani 1 1 d . .
H15 H 0.4643 0.1656 0.3611 0.062 Uiso 1 1 calc R .
C16 C 0.0108(4) 0.2618(4) 0.0801(3) 0.0451(6) Uani 1 1 d . .
H16A H 0.1108 0.2510 0.1221 0.054 Uiso 1 1 calc R .
H16B H -0.0265 0.3136 0.0216 0.054 Uiso 1 1 calc R .
C17 C -0.0550(3) 0.1143(3) 0.0519(2) 0.0434(6) Uani 1 1 d . .
C18 C 0.0092(4) 0.0078(4) 0.1225(3) 0.0508(7) Uani 1 1 d . .
H18 H 0.0912 0.0288 0.1868 0.061 Uiso 1 1 calc R .
C19 C -0.0468(5) -0.1285(4) 0.0987(3) 0.0622(9) Uani 1 1 d . .
H19 H -0.0031 -0.1998 0.1469 0.075 Uiso 1 1 calc R .
C20 C -0.1666(4) -0.1608(4) 0.0044(3) 0.0625(9) Uani 1 1 d . .
H20 H -0.2043 -0.2539 -0.0113 0.075 Uiso 1 1 calc R .
C21 C -0.2311(4) -0.0571(4) -0.0669(3) 0.0604(9) Uani 1 1 d . .
H21 H -0.3129 -0.0789 -0.1311 0.072 Uiso 1 1 calc R .
C22 C -0.1739(4) 0.0801(4) -0.0426(3) 0.0522(7) Uani 1 1 d . .
H22 H -0.2166 0.1506 -0.0912 0.063 Uiso 1 1 calc R .
F1 F 0.5000 0.6944(5) 0.2500 0.185(4) Uani 1 2 d S 2
F2 F 0.3287(7) 0.5749(12) 0.1806(5) 0.113(3) Uani 0.50 1 d P 2
F3 F 0.4636(7) 0.5575(12) 0.1451(5) 0.112(3) Uani 0.50 1 d P 2
N1 N 0.2251(2) 0.3488(2) 0.35184(18) 0.0385(5) Uani 1 1 d . .
N2 N -0.0148(3) 0.3476(2) 0.13158(18) 0.0389(5) Uani 1 1 d . .
O1 O 0.4533(7) 0.4397(9) 0.1360(5) 0.0710(17) Uani 0.50 1 d P 1
O2 O 0.5000 0.3025(6) 0.2500 0.178(5) Uani 1 2 d S 1
O3 O 0.3184(8) 0.4370(14) 0.1681(6) 0.112(4) Uani 0.50 1 d P 1
C37 C 0.4581(9) 0.5676(8) 0.2133(5) 0.0596(18) Uani 0.50 1 d P .
S1 S 0.4494(4) 0.4236(3) 0.2037(2) 0.0964(9) Uani 0.50 1 d P .

loop_
_atom_site_aniso_label
_atom_site_aniso_U_11
_atom_site_aniso_U_22
_atom_site_aniso_U_33
_atom_site_aniso_U_23
_atom_site_aniso_U_13
_atom_site_aniso_U_12
Ag1 0.0417(2) 0.02495(16) 0.04693(19) 0.000 0.03183(16) 0.000
C1 0.0434(15) 0.0362(13) 0.0562(16) 0.0022(12) 0.0363(14) -0.0041(11)
C2 0.0509(16) 0.0276(11) 0.0588(16) 0.0068(11) 0.0407(15) 0.0011(11)
C3 0.0493(16) 0.0346(12) 0.0514(15) 0.0106(12) 0.0358(14) 0.0109(12)
C4 0.0470(16) 0.0305(12) 0.0548(16) -0.0090(11) 0.0356(14) -0.0095(11)
C9 0.0343(15) 0.0428(15) 0.0462(15) -0.0012(12) 0.0237(13) -0.0012(11)
C10 0.0364(14) 0.0390(13) 0.0446(14) 0.0066(11) 0.0249(12) 0.0039(11)
C11 0.0588(19) 0.0417(15) 0.0581(18) 0.0102(13) 0.0420(16) 0.0041(14)
C12 0.073(2) 0.0383(15) 0.067(2) 0.0116(15) 0.046(2) 0.0007(15)
C13 0.072(2) 0.0396(16) 0.062(2) 0.0059(15) 0.0414(19) 0.0116(16)
C14 0.055(2) 0.058(2) 0.062(2) 0.0011(16) 0.0391(17) 0.0106(16)
C15 0.0467(17) 0.0472(16) 0.0616(18) 0.0067(14) 0.0382(16) 0.0064(13)
C16 0.0515(18) 0.0417(14) 0.0553(17) 0.0048(13) 0.0421(16) 0.0044(13)
C17 0.0514(16) 0.0374(13) 0.0540(15) 0.0046(12) 0.0413(14) 0.0089(12)
C18 0.0508(18) 0.0425(15) 0.0562(17) 0.0068(13) 0.0361(15) 0.0106(13)
C19 0.072(2) 0.0381(15) 0.082(2) 0.0121(16) 0.056(2) 0.0140(15)
C20 0.073(2) 0.0384(16) 0.093(3) -0.0100(17) 0.065(2) -0.0019(16)
C21 0.064(2) 0.0556(19) 0.069(2) -0.0155(17) 0.0488(19) -0.0055(16)
C22 0.061(2) 0.0478(16) 0.0524(17) 0.0030(13) 0.0414(16) 0.0097(14)
F1 0.315(13) 0.045(2) 0.317(12) 0.000 0.265(12) 0.000
F2 0.066(4) 0.180(8) 0.093(4) 0.059(5) 0.055(4) 0.058(5)
F3 0.083(4) 0.192(9) 0.067(3) 0.064(5) 0.055(3) 0.031(5)
N1 0.0394(12) 0.0287(10) 0.0471(12) 0.0001(9) 0.0301(10) -0.0021(9)
N2 0.0441(12) 0.0295(10) 0.0485(12) 0.0052(9) 0.0342(11) 0.0055(9)
O1 0.064(4) 0.104(5) 0.051(3) -0.008(3) 0.043(3) 0.002(4)
O2 0.349(16) 0.038(2) 0.170(8) 0.000 0.189(10) 0.000
O3 0.065(4) 0.212(11) 0.083(4) -0.065(6) 0.060(4) -0.076(6)
C37 0.080(5) 0.053(3) 0.069(4) 0.042(3) 0.061(4) 0.039(3)
S1 0.148(3) 0.0810(16) 0.0962(17) -0.0173(14) 0.099(2) -0.0256(17)

loop_
_atom_type_symbol
_atom_type_description
_atom_type_scat_dispersion_real
_atom_type_scat_dispersion_imag
_atom_type_scat_source
C C 0.0033 0.0016 'International Tables Vol C Tables 4.2.6.8 and 6.1.1.4'
H H 0.0000 0.0000 'International Tables Vol C Tables 4.2.6.8 and 6.1.1.4'
N N 0.0061 0.0033 'International Tables Vol C Tables 4.2.6.8 and 6.1.1.4'
O O 0.0106 0.0060 'International Tables Vol C Tables 4.2.6.8 and 6.1.1.4'
F F 0.0171 0.0103 'International Tables Vol C Tables 4.2.6.8 and 6.1.1.4'
S S 0.1246 0.1234 'International Tables Vol C Tables 4.2.6.8 and 6.1.1.4'
Ag Ag -0.8971 1.1015 'International Tables Vol C Tables 4.2.6.8 and 6.1.1.4'

loop_
_geom_angle_atom_site_label_1
_geom_angle_atom_site_label_2
_geom_angle_atom_site_label_3
_geom_angle
_geom_angle_site_symmetry_1
_geom_angle_site_symmetry_3
N2 Ag1 N2 121.56(11) 2 .
N2 Ag1 N1 76.49(8) 2 .
N2 Ag1 N1 76.13(8) . .
N2 Ag1 N1 76.13(8) 2 2
N2 Ag1 N1 76.49(8) . 2
N1 Ag1 N1 122.00(11) . 2
N1 C1 C2 114.7(2) . .
N1 C1 H1A 108.6 . .
C2 C1 H1A 108.6 . .
N1 C1 H1B 108.6 . .
C2 C1 H1B 108.6 . .
H1A C1 H1B 107.6 . .
N2 C2 C1 112.9(2) . .
N2 C2 H2A 109.0 . .
C1 C2 H2A 109.0 . .
N2 C2 H2B 109.0 . .
C1 C2 H2B 109.0 . .
H2A C2 H2B 107.8 . .
N2 C3 C4 114.2(2) . 2
N2 C3 H3A 108.7 . .
C4 C3 H3A 108.7 2 .
N2 C3 H3B 108.7 . .
C4 C3 H3B 108.7 2 .
H3A C3 H3B 107.6 . .
N1 C4 C3 112.9(2) . 2
N1 C4 H4A 109.0 . .
C3 C4 H4A 109.0 2 .
N1 C4 H4B 109.0 . .
C3 C4 H4B 109.0 2 .
H4A C4 H4B 107.8 . .
N1 C9 C10 112.6(3) . .
N1 C9 H9A 109.1 . .
C10 C9 H9A 109.1 . .
N1 C9 H9B 109.1 . .
C10 C9 H9B 109.1 . .
H9A C9 H9B 107.8 . .
C15 C10 C11 118.5(3) . .
C15 C10 C9 122.3(3) . .
C11 C10 C9 119.2(3) . .
C12 C11 C10 120.7(3) . .
C12 C11 H11 119.7 . .
C10 C11 H11 119.7 . .
C13 C12 C11 120.3(3) . .
C13 C12 H12 119.8 . .
C11 C12 H12 119.8 . .
C12 C13 C14 120.1(3) . .
C12 C13 H13 119.9 . .
C14 C13 H13 119.9 . .
C13 C14 C15 120.1(4) . .
C13 C14 H14 119.9 . .
C15 C14 H14 119.9 . .
C10 C15 C14 120.2(3) . .
C10 C15 H15 119.9 . .
C14 C15 H15 119.9 . .
N2 C16 C17 112.0(2) . .
N2 C16 H16A 109.2 . .
C17 C16 H16A 109.2 . .
N2 C16 H16B 109.2 . .
C17 C16 H16B 109.2 . .
H16A C16 H16B 107.9 . .
C22 C17 C18 118.8(3) . .
C22 C17 C16 122.2(3) . .
C18 C17 C16 118.9(3) . .
C19 C18 C17 120.3(4) . .
C19 C18 H18 119.8 . .
C17 C18 H18 119.8 . .
C18 C19 C20 120.3(3) . .
C18 C19 H19 119.8 . .
C20 C19 H19 119.8 . .
C21 C20 C19 120.3(3) . .
C21 C20 H20 119.9 . .
C19 C20 H20 119.9 . .
C20 C21 C22 119.2(4) . .
C20 C21 H21 120.4 . .
C22 C21 H21 120.4 . .
C17 C22 C21 121.0(3) . .
C17 C22 H22 119.5 . .
C21 C22 H22 119.5 . .
C37 F1 C37 46.9(6) . 2_655
C1 N1 C4 111.2(2) . .
C1 N1 C9 109.0(2) . .
C4 N1 C9 109.8(2) . .
C1 N1 Ag1 105.25(17) . .
C4 N1 Ag1 103.05(16) . .
C9 N1 Ag1 118.30(17) . .
C2 N2 C3 111.5(2) . .
C2 N2 C16 109.9(2) . .
C3 N2 C16 108.6(2) . .
C2 N2 Ag1 104.49(17) . .
C3 N2 Ag1 105.56(16) . .
C16 N2 Ag1 116.70(18) . .
S1 O2 S1 59.4(4) 2_655 .
C37 C37 F1 66.5(3) 2_655 .
C37 C37 S1 95.5(4) 2_655 .
F1 C37 S1 162.0(6) . .
C37 C37 F3 125.4(11) 2_655 .
F1 C37 F3 107.0(7) . .
S1 C37 F3 81.8(6) . .
C37 C37 F2 117.1(10) 2_655 .
F1 C37 F2 97.9(7) . .
S1 C37 F2 91.4(7) . .
F3 C37 F2 117.4(7) . .
C37 C37 S1 49.3(3) 2_655 2_655
F1 C37 S1 115.8(5) . 2_655
S1 C37 S1 46.3(3) . 2_655
F3 C37 S1 109.9(5) . 2_655
F2 C37 S1 108.7(5) . 2_655
S1 S1 O2 60.31(18) 2_655 .
S1 S1 C37 84.4(4) 2_655 .
O2 S1 C37 144.7(4) . .
S1 S1 O1 128.5(5) 2_655 .
O2 S1 O1 113.9(4) . .
C37 S1 O1 87.9(5) . .
S1 S1 O3 116.2(4) 2_655 .
O2 S1 O3 107.3(6) . .
C37 S1 O3 86.4(7) . .
O1 S1 O3 114.0(5) . .
S1 S1 C37 49.3(3) 2_655 2_655
O2 S1 C37 109.6(4) . 2_655
C37 S1 C37 35.2(6) . 2_655
O1 S1 C37 108.2(4) . 2_655
O3 S1 C37 103.5(5) . 2_655

loop_
_geom_bond_atom_site_label_1
_geom_bond_atom_site_label_2
_geom_bond_distance
_geom_bond_site_symmetry_2
Ag1 N2 2.454(2) 2
Ag1 N2 2.454(2) .
Ag1 N1 2.494(2) .
Ag1 N1 2.494(2) 2
C1 N1 1.475(4) .
C1 C2 1.522(4) .
C1 H1A 0.9800 .
C1 H1B 0.9800 .
C2 N2 1.476(4) .
C2 H2A 0.9800 .
C2 H2B 0.9800 .
C3 N2 1.483(4) .
C3 C4 1.522(4) 2
C3 H3A 0.9800 .
C3 H3B 0.9800 .
C4 N1 1.476(4) .
C4 C3 1.522(4) 2
C4 H4A 0.9800 .
C4 H4B 0.9800 .
C9 N1 1.495(4) .
C9 C10 1.501(4) .
C9 H9A 0.9800 .
C9 H9B 0.9800 .
C10 C15 1.385(4) .
C10 C11 1.391(4) .
C11 C12 1.386(5) .
C11 H11 0.9400 .
C12 C13 1.368(6) .
C12 H12 0.9400 .
C13 C14 1.371(6) .
C13 H13 0.9400 .
C14 C15 1.401(5) .
C14 H14 0.9400 .
C15 H15 0.9400 .
C16 N2 1.487(4) .
C16 C17 1.512(4) .
C16 H16A 0.9800 .
C16 H16B 0.9800 .
C17 C22 1.383(5) .
C17 C18 1.391(4) .
C18 C19 1.378(5) .
C18 H18 0.9400 .
C19 C20 1.380(6) .
C19 H19 0.9400 .
C20 C21 1.378(6) .
C20 H20 0.9400 .
C21 C22 1.392(5) .
C21 H21 0.9400 .
C22 H22 0.9400 .
F1 C37 1.284(10) .
F1 C37 1.284(10) 2_655
F2 C37 1.383(10) .
F3 C37 1.367(9) .
O1 S1 1.347(6) .
O2 S1 1.295(6) 2_655
O2 S1 1.295(6) .
O3 S1 1.384(8) .
C37 C37 1.023(16) 2_655
C37 S1 1.344(8) .
C37 S1 1.766(6) 2_655
S1 S1 1.283(7) 2_655
S1 C37 1.766(6) 2_655
